data_7711566
loop_
_publ_author_name
'Webster, Leah'
'Kr\"amer, Tobias'
'Chadwick, F. Mark'

_publ_section_title
;
 Synthesis and reactivity of titanium &#x2018;POCOP&#x2019; pincer
 complexes
;
_journal_name_full 'Dalton Transactions'
_journal_paper_doi 10.1039/D2DT03291K
_journal_year 2022
_chemical_formula_moiety 'C44 H80 Cl2 O4 P4 Ti2, 2(C4 H12 Si)'
_chemical_formula_sum 'C52 H104 Cl2 O4 P4 Si2 Ti2'
_chemical_formula_weight 1140.17
_space_group_IT_number 14
_space_group_name_Hall '-P 2ybc'
_space_group_name_H-M_alt 'P 1 21/c 1'
_symmetry_cell_setting monoclinic
_symmetry_space_group_name_Hall '-P 2ybc'
_symmetry_space_group_name_H-M 'P 1 21/c 1'
_atom_sites_solution_hydrogens difmap
_atom_sites_solution_primary other
_audit_update_record
;
2022-10-19 deposited with the CCDC.	2022-10-20 downloaded from the CCDC.
;
_cell_angle_alpha 90
_cell_angle_beta 91.8675(10)
_cell_angle_gamma 90
_cell_formula_units_Z 4
_cell_length_a 10.79430(10)
_cell_length_b 22.1846(3)
_cell_length_c 27.3239(3)
_cell_measurement_reflns_used 8619
_cell_measurement_temperature 173
_cell_measurement_theta_max 73
_cell_measurement_theta_min 4
_cell_volume 6539.70(13)
_computing_cell_refinement
; 
 CrysAlisPro (Rigaku Oxford Diffraction, 2017) 
;
_computing_data_collection 'SuperNova, (Oxford Diffraction, 2010)'
_computing_data_reduction
; 
 CrysAlisPro (Rigaku Oxford Diffraction, 2017) 
;
_computing_molecular_graphics 'CAMERON (Watkin et al., 1996)'
_computing_publication_material 'CRYSTALS (Betteridge et al., 2003)'
_computing_structure_refinement 'CRYSTALS (Betteridge et al., 2003)'
_computing_structure_solution 'Superflip (Palatinus & Chapuis, 2007)'
_diffrn_ambient_temperature 173
_diffrn_measured_fraction_theta_max 0.950
_diffrn_measurement_device Area
_diffrn_measurement_device_type 'Oxford Diffraction SuperNova'
_diffrn_measurement_method \w
_diffrn_radiation_monochromator 'focussing mirrors'
_diffrn_radiation_type 'Cu K\a'
_diffrn_radiation_wavelength 1.54184
_diffrn_reflns_av_R_equivalents 0.044
_diffrn_reflns_av_unetI/netI 0.075
_diffrn_reflns_limit_h_max 13
_diffrn_reflns_limit_h_min -7
_diffrn_reflns_limit_k_max 25
_diffrn_reflns_limit_k_min -27
_diffrn_reflns_limit_l_max 33
_diffrn_reflns_limit_l_min -29
_diffrn_reflns_number 21714
_diffrn_reflns_theta_full 73.549
_diffrn_reflns_theta_max 73.549
_diffrn_reflns_theta_min 3.801
_diffrn_standards_number 0
_exptl_absorpt_coefficient_mu 4.385
_exptl_absorpt_correction_T_max 0.64
_exptl_absorpt_correction_T_min 0.18
_exptl_absorpt_correction_type multi-scan
_exptl_absorpt_process_details
; 
 CrysAlisPro (Rigaku Oxford Diffraction, 2017) 
;
_exptl_crystal_colour 'clear dark purple'
_exptl_crystal_density_diffrn 1.158
_exptl_crystal_density_meas ?
_exptl_crystal_density_method 'not measured'
_exptl_crystal_description block
_exptl_crystal_F_000 2456
_exptl_crystal_size_max 0.300
_exptl_crystal_size_mid 0.200
_exptl_crystal_size_min 0.100
_refine_diff_density_max 3.23
_refine_diff_density_min -0.74
_refine_ls_extinction_method None
_refine_ls_goodness_of_fit_ref 0.9828
_refine_ls_hydrogen_treatment constr
_refine_ls_matrix_type full
_refine_ls_number_parameters 596
_refine_ls_number_reflns 12534
_refine_ls_number_restraints 0
_refine_ls_R_factor_all 0.0898
_refine_ls_R_factor_gt 0.0725
_refine_ls_shift/su_max 0.0007370
_refine_ls_shift/su_mean 0.0000339
_refine_ls_structure_factor_coef Fsqd
_refine_ls_weighting_details
;
 Method= Modified Sheldrick 
 w=1/[\s^2^(F^2^) + ( 0.08P)^2^ +13.38P] 
 ,where P=(max(Fo^2^,0) + 2Fc^2^)/3 
;
_refine_ls_weighting_scheme calc
_refine_ls_wR_factor_all 0.1945
_refine_ls_wR_factor_gt 0.1755
_refine_ls_wR_factor_ref 0.1945
_reflns_limit_h_max 13
_reflns_limit_h_min -13
_reflns_limit_k_max 27
_reflns_limit_k_min 0
_reflns_limit_l_max 33
_reflns_limit_l_min 0
_reflns_number_gt 9694
_reflns_number_total 12534
_reflns_threshold_expression I>2.0\s(I)
_oxford_diffrn_Wilson_B_factor 3.35
_oxford_diffrn_Wilson_scale 0.25
_oxford_refine_ls_r_factor_ref 0.0898
_oxford_refine_ls_scale 2.086(16)
_oxford_reflns_number_all 12534
_cod_data_source_file d2dt03291k4.cif
_cod_data_source_block 8
_cod_depositor_comments
;
The following automatic conversions were performed:

data item '_exptl_crystal_density_meas' value 'not measured' was
changed to '?' -- the value is perceived as not measured.

Automatic conversion script
Id: cif_fix_values 7556 2019-12-06 15:28:31Z antanas 
;
_cod_original_sg_symbol_H-M 'P 21/c '
_cod_database_code 7711566
_oxford_refine_reflns_threshold_expression_ref I>-10.0\s(I)

loop_
_symmetry_equiv_pos_as_xyz
x,y,z
-x,-y,-z
x,-y+1/2,z+1/2
-x,y+1/2,-z+1/2

loop_
_atom_site_label
_atom_site_type_symbol
_atom_site_fract_x
_atom_site_fract_y
_atom_site_fract_z
_atom_site_U_iso_or_equiv
_atom_site_occupancy
_atom_site_adp_type
_atom_site_refinement_flags_posn
_atom_site_refinement_flags_adp
_atom_site_refinement_flags_occupancy
_atom_site_disorder_assembly
_atom_site_disorder_group
_atom_site_attached_hydrogens
C1 C 0.1664(4) 0.6562(2) 0.70443(16) 0.0441 1.0000 Uani . . . . . .
C2 C 0.1727(4) 0.6892(2) 0.74823(16) 0.0459 1.0000 Uani . . . . . .
C3 C 0.2805(4) 0.6980(2) 0.77689(17) 0.0488 1.0000 Uani . . . . . .
C4 C 0.3890(4) 0.6716(3) 0.76198(18) 0.0516 1.0000 Uani . . . . . .
C5 C 0.3900(4) 0.6358(2) 0.72022(17) 0.0489 1.0000 Uani . . . . . .
C6 C 0.2793(4) 0.6295(2) 0.69336(16) 0.0426 1.0000 Uani . . . . . .
C7 C -0.1607(4) 0.7650(3) 0.75010(16) 0.0509 1.0000 Uani . . . . . .
C8 C -0.0845(5) 0.8164(3) 0.72933(19) 0.0617 1.0000 Uani . . . . . .
C9 C -0.1935(6) 0.7832(3) 0.80216(19) 0.0667 1.0000 Uani . . . . . .
C10 C -0.2808(5) 0.7563(3) 0.71851(19) 0.0589 1.0000 Uani . . . . . .
C11 C -0.1126(5) 0.6384(3) 0.79158(17) 0.0589 1.0000 Uani . . . . . .
C12 C -0.0404(6) 0.5808(3) 0.7813(2) 0.0674 1.0000 Uani . . . . . .
C13 C -0.0769(7) 0.6583(3) 0.84410(19) 0.0785 1.0000 Uani . . . . . .
C14 C -0.2517(6) 0.6240(3) 0.7866(2) 0.0735 1.0000 Uani . . . . . .
C15 C 0.2205(4) 0.5802(2) 0.55656(16) 0.0445 1.0000 Uani . . . . . .
C16 C 0.2697(5) 0.6443(2) 0.5514(2) 0.0583 1.0000 Uani . . . . . .
C17 C 0.1115(5) 0.5729(3) 0.5203(2) 0.0688 1.0000 Uani . . . . . .
C18 C 0.3250(5) 0.5368(2) 0.5447(2) 0.0564 1.0000 Uani . . . . . .
C19 C 0.1489(5) 0.4929(2) 0.6383(2) 0.0565 1.0000 Uani . . . . . .
C20 C 0.0531(7) 0.4618(3) 0.6053(2) 0.0736 1.0000 Uani . . . . . .
C21 C 0.2701(7) 0.4594(3) 0.6399(3) 0.0887 1.0000 Uani . . . . . .
C22 C 0.1027(6) 0.4934(3) 0.6910(2) 0.0650 1.0000 Uani . . . . . .
C23 C 0.0504(4) 0.7568(2) 0.51213(15) 0.0425 1.0000 Uani . . . . . .
C24 C 0.1687(4) 0.7793(2) 0.50383(15) 0.0400 1.0000 Uani . . . . . .
C25 C 0.2337(4) 0.7698(2) 0.46135(16) 0.0463 1.0000 Uani . . . . . .
C26 C 0.1781(5) 0.7370(2) 0.42405(16) 0.0504 1.0000 Uani . . . . . .
C27 C 0.0599(4) 0.7139(2) 0.42867(16) 0.0461 1.0000 Uani . . . . . .
C28 C -0.0001(4) 0.7245(2) 0.47211(16) 0.0438 1.0000 Uani . . . . . .
C29 C 0.1347(6) 0.9171(3) 0.5736(3) 0.0684 1.0000 Uani . . . . . .
C30 C 0.2468(7) 0.9476(3) 0.5516(3) 0.0902 1.0000 Uani . . . . . .
C31 C 0.0951(8) 0.9497(3) 0.6197(3) 0.0943 1.0000 Uani . . . . . .
C32 C 0.0277(7) 0.9184(3) 0.5356(3) 0.0865 1.0000 Uani . . . . . .
C33 C 0.2865(4) 0.8262(2) 0.63574(16) 0.0471 1.0000 Uani . . . . . .
C34 C 0.3990(5) 0.8667(3) 0.6303(2) 0.0670 1.0000 Uani . . . . . .
C35 C 0.3343(5) 0.7610(3) 0.6307(2) 0.0622 1.0000 Uani . . . . . .
C36 C 0.2336(6) 0.8320(3) 0.68620(19) 0.0650 1.0000 Uani . . . . . .
C37 C -0.3044(5) 0.7837(3) 0.48150(17) 0.0562 1.0000 Uani . . . . . .
C38 C -0.3445(6) 0.7641(3) 0.42912(19) 0.0716 1.0000 Uani . . . . . .
C39 C -0.2206(6) 0.8392(3) 0.4763(2) 0.0641 1.0000 Uani . . . . . .
C40 C -0.4174(5) 0.8020(3) 0.51081(19) 0.0613 1.0000 Uani . . . . . .
C41 C -0.3065(4) 0.6578(2) 0.52683(16) 0.0475 1.0000 Uani . . . . . .
C42 C -0.4020(5) 0.6409(3) 0.48666(19) 0.0578 1.0000 Uani . . . . . .
C43 C -0.2171(5) 0.6043(3) 0.53237(19) 0.0604 1.0000 Uani . . . . . .
C44 C -0.3715(4) 0.6679(3) 0.57556(17) 0.0548 1.0000 Uani . . . . . .
C45 C -0.3656(6) 0.9724(3) 0.5658(2) 0.0722 1.0000 Uani . . . . . .
C46 C -0.3138(11) 0.9846(5) 0.6752(3) 0.1301 1.0000 Uani . . . . . .
C47 C -0.2266(10) 1.0798(5) 0.6076(4) 0.1251 1.0000 Uani . . . . . .
C48 C -0.4981(10) 1.0660(6) 0.6238(5) 0.1849 1.0000 Uani . . . . . .
C49 C -0.3995(8) 0.4610(4) 0.7175(3) 0.0956 1.0000 Uani . . . . . .
C50 C -0.1945(5) 0.3798(3) 0.6846(2) 0.0700 1.0000 Uani . . . . . .
C51 C -0.3616(7) 0.4414(4) 0.6085(2) 0.0866 1.0000 Uani . . . . . .
C52 C -0.4622(6) 0.3404(3) 0.6698(3) 0.0796 1.0000 Uani . . . . . .
Ti1 Ti -0.00210(7) 0.65254(4) 0.65626(3) 0.0399 1.0000 Uani . . . . . .
Ti2 Ti -0.04112(7) 0.76283(4) 0.58357(3) 0.0413 1.0000 Uani . . . . . .
Cl2 Cl -0.18317(12) 0.83225(7) 0.61059(4) 0.0579 1.0000 Uani . . . . . .
P4 P -0.20962(10) 0.72547(6) 0.51603(4) 0.0463 1.0000 Uani . . . . . .
O4 O -0.1205(3) 0.7007(2) 0.47286(12) 0.0593 1.0000 Uani . . . . . .
O3 O 0.2321(3) 0.81294(17) 0.53948(11) 0.0517 1.0000 Uani . . . . . .
P3 P 0.15903(11) 0.83516(5) 0.58786(4) 0.0425 1.0000 Uani . . . . . .
Cl1 Cl -0.16791(11) 0.58632(7) 0.65650(4) 0.0575 1.0000 Uani . . . . . .
P2 P 0.16285(10) 0.57446(5) 0.62056(4) 0.0405 1.0000 Uani . . . . . .
O2 O 0.2897(3) 0.59357(17) 0.65143(12) 0.0506 1.0000 Uani . . . . . .
O1 O 0.0677(3) 0.71801(19) 0.76621(12) 0.0587 1.0000 Uani . . . . . .
P1 P -0.06720(10) 0.69479(7) 0.74388(4) 0.0472 1.0000 Uani . . . . . .
Si1 Si -0.35097(15) 1.02553(8) 0.61804(7) 0.0656 1.0000 Uani . . . . . .
Si2 Si -0.35535(13) 0.40646(8) 0.67010(5) 0.0552 1.0000 Uani . . . . . .
H2 H 0.0079 0.7378 0.6514 0.1051 1.0000 Uiso R . . . . .
H1 H -0.0347 0.6762 0.5864 0.1051 1.0000 Uiso R . . . . .
H31 H 0.2793 0.7214 0.8060 0.0588 1.0000 Uiso R . . . . .
H41 H 0.4639 0.6782 0.7804 0.0623 1.0000 Uiso R . . . . .
H51 H 0.4636 0.6162 0.7105 0.0592 1.0000 Uiso R . . . . .
H81 H -0.0624 0.8067 0.6969 0.0748 1.0000 Uiso R . . . . .
H82 H -0.1324 0.8523 0.7290 0.0748 1.0000 Uiso R . . . . .
H83 H -0.0116 0.8222 0.7492 0.0748 1.0000 Uiso R . . . . .
H91 H -0.2410 0.7521 0.8163 0.0811 1.0000 Uiso R . . . . .
H92 H -0.2404 0.8195 0.8011 0.0811 1.0000 Uiso R . . . . .
H93 H -0.1196 0.7893 0.8213 0.0811 1.0000 Uiso R . . . . .
H101 H -0.3278 0.7242 0.7316 0.0718 1.0000 Uiso R . . . . .
H102 H -0.3282 0.7923 0.7188 0.0718 1.0000 Uiso R . . . . .
H103 H -0.2604 0.7469 0.6858 0.0718 1.0000 Uiso R . . . . .
H121 H -0.0605 0.5671 0.7491 0.0808 1.0000 Uiso R . . . . .
H122 H -0.0615 0.5506 0.8042 0.0808 1.0000 Uiso R . . . . .
H123 H 0.0459 0.5889 0.7843 0.0808 1.0000 Uiso R . . . . .
H131 H -0.1206 0.6941 0.8517 0.0952 1.0000 Uiso R . . . . .
H132 H -0.0977 0.6274 0.8665 0.0952 1.0000 Uiso R . . . . .
H133 H 0.0097 0.6657 0.8465 0.0952 1.0000 Uiso R . . . . .
H141 H -0.2981 0.6594 0.7929 0.0884 1.0000 Uiso R . . . . .
H142 H -0.2719 0.5936 0.8096 0.0884 1.0000 Uiso R . . . . .
H143 H -0.2710 0.6101 0.7544 0.0884 1.0000 Uiso R . . . . .
H161 H 0.3381 0.6502 0.5737 0.0709 1.0000 Uiso R . . . . .
H162 H 0.2061 0.6724 0.5584 0.0709 1.0000 Uiso R . . . . .
H163 H 0.2957 0.6503 0.5189 0.0709 1.0000 Uiso R . . . . .
H171 H 0.0789 0.5332 0.5228 0.0835 1.0000 Uiso R . . . . .
H172 H 0.0490 0.6014 0.5275 0.0835 1.0000 Uiso R . . . . .
H173 H 0.1385 0.5793 0.4880 0.0835 1.0000 Uiso R . . . . .
H181 H 0.2964 0.4965 0.5477 0.0684 1.0000 Uiso R . . . . .
H182 H 0.3934 0.5432 0.5668 0.0684 1.0000 Uiso R . . . . .
H183 H 0.3501 0.5436 0.5121 0.0684 1.0000 Uiso R . . . . .
H201 H -0.0223 0.4838 0.6052 0.0890 1.0000 Uiso R . . . . .
H202 H 0.0393 0.4222 0.6172 0.0890 1.0000 Uiso R . . . . .
H203 H 0.0825 0.4596 0.5730 0.0890 1.0000 Uiso R . . . . .
H211 H 0.3278 0.4802 0.6608 0.1075 1.0000 Uiso R . . . . .
H212 H 0.2581 0.4198 0.6521 0.1075 1.0000 Uiso R . . . . .
H213 H 0.3013 0.4572 0.6078 0.1075 1.0000 Uiso R . . . . .
H221 H 0.1622 0.5131 0.7118 0.0784 1.0000 Uiso R . . . . .
H222 H 0.0262 0.5145 0.6917 0.0784 1.0000 Uiso R . . . . .
H223 H 0.0912 0.4533 0.7020 0.0784 1.0000 Uiso R . . . . .
H251 H 0.3149 0.7855 0.4582 0.0557 1.0000 Uiso R . . . . .
H261 H 0.2211 0.7302 0.3948 0.0609 1.0000 Uiso R . . . . .
H271 H 0.0209 0.6914 0.4029 0.0555 1.0000 Uiso R . . . . .
H301 H 0.2689 0.9265 0.5229 0.1099 1.0000 Uiso R . . . . .
H302 H 0.2268 0.9882 0.5434 0.1099 1.0000 Uiso R . . . . .
H303 H 0.3145 0.9471 0.5747 0.1099 1.0000 Uiso R . . . . .
H311 H 0.0254 0.9300 0.6327 0.1117 1.0000 Uiso R . . . . .
H312 H 0.0742 0.9902 0.6119 0.1117 1.0000 Uiso R . . . . .
H313 H 0.1619 0.9491 0.6432 0.1117 1.0000 Uiso R . . . . .
H321 H -0.0430 0.8997 0.5487 0.1055 1.0000 Uiso R . . . . .
H322 H 0.0086 0.9590 0.5272 0.1055 1.0000 Uiso R . . . . .
H323 H 0.0512 0.8973 0.5071 0.1055 1.0000 Uiso R . . . . .
H341 H 0.3744 0.9076 0.6332 0.0808 1.0000 Uiso R . . . . .
H342 H 0.4594 0.8574 0.6552 0.0808 1.0000 Uiso R . . . . .
H343 H 0.4331 0.8603 0.5991 0.0808 1.0000 Uiso R . . . . .
H351 H 0.2674 0.7336 0.6338 0.0750 1.0000 Uiso R . . . . .
H352 H 0.3956 0.7532 0.6556 0.0750 1.0000 Uiso R . . . . .
H353 H 0.3693 0.7561 0.5995 0.0750 1.0000 Uiso R . . . . .
H361 H 0.1638 0.8062 0.6886 0.0784 1.0000 Uiso R . . . . .
H362 H 0.2090 0.8725 0.6914 0.0784 1.0000 Uiso R . . . . .
H363 H 0.2949 0.8209 0.7103 0.0784 1.0000 Uiso R . . . . .
H381 H -0.3967 0.7297 0.4307 0.0867 1.0000 Uiso R . . . . .
H382 H -0.3885 0.7960 0.4132 0.0867 1.0000 Uiso R . . . . .
H383 H -0.2733 0.7544 0.4112 0.0867 1.0000 Uiso R . . . . .
H391 H -0.1936 0.8529 0.5078 0.0774 1.0000 Uiso R . . . . .
H392 H -0.2658 0.8704 0.4599 0.0774 1.0000 Uiso R . . . . .
H393 H -0.1507 0.8287 0.4579 0.0774 1.0000 Uiso R . . . . .
H401 H -0.3908 0.8139 0.5428 0.0742 1.0000 Uiso R . . . . .
H402 H -0.4591 0.8346 0.4949 0.0742 1.0000 Uiso R . . . . .
H403 H -0.4722 0.7686 0.5128 0.0742 1.0000 Uiso R . . . . .
H421 H -0.4593 0.6731 0.4821 0.0703 1.0000 Uiso R . . . . .
H422 H -0.4450 0.6055 0.4960 0.0703 1.0000 Uiso R . . . . .
H423 H -0.3611 0.6336 0.4570 0.0703 1.0000 Uiso R . . . . .
H431 H -0.1559 0.6131 0.5571 0.0730 1.0000 Uiso R . . . . .
H432 H -0.2620 0.5694 0.5412 0.0730 1.0000 Uiso R . . . . .
H433 H -0.1781 0.5974 0.5022 0.0730 1.0000 Uiso R . . . . .
H441 H -0.3117 0.6784 0.6004 0.0663 1.0000 Uiso R . . . . .
H442 H -0.4302 0.6997 0.5717 0.0663 1.0000 Uiso R . . . . .
H443 H -0.4128 0.6320 0.5845 0.0663 1.0000 Uiso R . . . . .
H451 H -0.2894 0.9517 0.5622 0.0883 1.0000 Uiso R . . . . .
H452 H -0.3855 0.9942 0.5367 0.0883 1.0000 Uiso R . . . . .
H453 H -0.4295 0.9441 0.5717 0.0883 1.0000 Uiso R . . . . .
H461 H -0.3066 1.0125 0.7015 0.1627 1.0000 Uiso R . . . . .
H462 H -0.3785 0.9568 0.6813 0.1627 1.0000 Uiso R . . . . .
H463 H -0.2379 0.9633 0.6725 0.1627 1.0000 Uiso R . . . . .
H471 H -0.2198 1.1067 0.6346 0.1541 1.0000 Uiso R . . . . .
H472 H -0.2450 1.1019 0.5785 0.1541 1.0000 Uiso R . . . . .
H473 H -0.1505 1.0588 0.6044 0.1541 1.0000 Uiso R . . . . .
H481 H -0.4918 1.0933 0.6505 0.2309 1.0000 Uiso R . . . . .
H482 H -0.5176 1.0876 0.5946 0.2309 1.0000 Uiso R . . . . .
H483 H -0.5616 1.0374 0.6296 0.2309 1.0000 Uiso R . . . . .
H491 H -0.3446 0.4944 0.7174 0.1158 1.0000 Uiso R . . . . .
H492 H -0.3947 0.4421 0.7488 0.1158 1.0000 Uiso R . . . . .
H493 H -0.4819 0.4745 0.7109 0.1158 1.0000 Uiso R . . . . .
H501 H -0.1395 0.4132 0.6848 0.0845 1.0000 Uiso R . . . . .
H502 H -0.1915 0.3610 0.7158 0.0845 1.0000 Uiso R . . . . .
H503 H -0.1706 0.3517 0.6604 0.0845 1.0000 Uiso R . . . . .
H511 H -0.3075 0.4752 0.6082 0.1078 1.0000 Uiso R . . . . .
H512 H -0.4439 0.4542 0.6007 0.1078 1.0000 Uiso R . . . . .
H513 H -0.3365 0.4128 0.5849 0.1078 1.0000 Uiso R . . . . .
H521 H -0.5445 0.3535 0.6625 0.0970 1.0000 Uiso R . . . . .
H522 H -0.4587 0.3217 0.7011 0.0970 1.0000 Uiso R . . . . .
H523 H -0.4377 0.3124 0.6457 0.0970 1.0000 Uiso R . . . . .

loop_
_atom_site_aniso_label
_atom_site_aniso_U_11
_atom_site_aniso_U_22
_atom_site_aniso_U_33
_atom_site_aniso_U_23
_atom_site_aniso_U_13
_atom_site_aniso_U_12
C1 0.0331(19) 0.055(3) 0.044(2) -0.0057(19) 0.0004(16) -0.0044(18)
C2 0.038(2) 0.057(3) 0.044(2) -0.007(2) 0.0031(17) 0.0012(19)
C3 0.043(2) 0.057(3) 0.046(2) -0.006(2) -0.0049(18) -0.004(2)
C4 0.038(2) 0.064(3) 0.052(2) -0.001(2) -0.0096(19) -0.000(2)
C5 0.033(2) 0.060(3) 0.054(2) 0.002(2) 0.0000(18) 0.003(2)
C6 0.040(2) 0.046(2) 0.042(2) -0.0045(18) 0.0044(17) 0.0002(18)
C7 0.048(2) 0.068(3) 0.037(2) -0.004(2) 0.0060(18) 0.003(2)
C8 0.055(3) 0.081(4) 0.049(3) -0.000(3) -0.004(2) -0.005(3)
C9 0.072(4) 0.082(4) 0.048(3) -0.005(3) 0.011(2) 0.021(3)
C10 0.041(2) 0.081(4) 0.054(3) 0.009(3) 0.001(2) -0.002(2)
C11 0.063(3) 0.077(4) 0.038(2) 0.004(2) 0.014(2) 0.016(3)
C12 0.082(4) 0.073(4) 0.047(3) 0.003(3) 0.012(3) 0.014(3)
C13 0.101(5) 0.095(5) 0.040(3) 0.002(3) 0.010(3) 0.038(4)
C14 0.066(3) 0.085(5) 0.071(4) 0.016(3) 0.026(3) -0.003(3)
C15 0.037(2) 0.050(3) 0.048(2) -0.0008(19) 0.0096(17) 0.0061(19)
C16 0.058(3) 0.048(3) 0.070(3) 0.004(2) 0.012(2) 0.005(2)
C17 0.056(3) 0.097(5) 0.054(3) -0.005(3) 0.004(2) -0.005(3)
C18 0.060(3) 0.048(3) 0.063(3) 0.000(2) 0.023(2) 0.010(2)
C19 0.066(3) 0.046(3) 0.058(3) 0.001(2) 0.018(2) 0.000(2)
C20 0.101(5) 0.050(3) 0.071(3) -0.018(3) 0.029(3) -0.025(3)
C21 0.092(5) 0.064(4) 0.113(6) 0.033(4) 0.033(4) 0.030(4)
C22 0.073(4) 0.066(4) 0.057(3) 0.007(3) 0.016(3) 0.001(3)
C23 0.039(2) 0.051(3) 0.038(2) -0.0090(18) 0.0069(16) 0.0045(18)
C24 0.041(2) 0.040(2) 0.039(2) 0.0003(17) 0.0039(16) -0.0020(17)
C25 0.041(2) 0.058(3) 0.041(2) 0.0028(19) 0.0126(17) -0.007(2)
C26 0.051(3) 0.063(3) 0.039(2) -0.004(2) 0.0137(18) -0.001(2)
C27 0.046(2) 0.056(3) 0.036(2) -0.0093(19) 0.0073(17) -0.003(2)
C28 0.039(2) 0.048(2) 0.045(2) -0.0097(18) 0.0086(17) 0.0007(18)
C29 0.073(4) 0.041(3) 0.090(4) 0.005(3) -0.010(3) -0.003(3)
C30 0.102(5) 0.066(4) 0.102(5) 0.031(4) -0.008(4) -0.028(4)
C31 0.110(6) 0.051(4) 0.120(6) -0.013(4) -0.011(5) 0.017(4)
C32 0.088(5) 0.061(4) 0.109(5) 0.024(4) -0.024(4) 0.004(3)
C33 0.047(2) 0.051(3) 0.044(2) -0.0042(19) 0.0036(18) -0.014(2)
C34 0.055(3) 0.065(4) 0.080(4) 0.008(3) -0.000(3) -0.015(3)
C35 0.060(3) 0.052(3) 0.074(3) 0.001(3) 0.005(3) -0.005(2)
C36 0.067(3) 0.077(4) 0.051(3) -0.007(3) 0.004(2) -0.005(3)
C37 0.055(3) 0.073(3) 0.041(2) -0.008(2) 0.004(2) 0.001(2)
C38 0.075(4) 0.097(5) 0.042(3) -0.001(3) -0.007(2) -0.008(3)
C39 0.071(3) 0.070(4) 0.052(3) -0.002(3) -0.001(2) 0.003(3)
C40 0.049(3) 0.079(4) 0.055(3) -0.003(3) -0.006(2) 0.012(3)
C41 0.037(2) 0.064(3) 0.042(2) -0.012(2) 0.0013(17) 0.001(2)
C42 0.044(2) 0.075(4) 0.054(3) -0.011(2) -0.004(2) -0.006(2)
C43 0.051(3) 0.080(4) 0.051(3) -0.017(3) -0.001(2) 0.009(3)
C44 0.041(2) 0.077(4) 0.048(2) -0.008(2) 0.0088(19) 0.004(2)
C45 0.078(4) 0.059(4) 0.081(4) -0.001(3) 0.021(3) -0.010(3)
C46 0.182(11) 0.134(9) 0.075(5) 0.017(5) 0.007(6) -0.024(8)
C47 0.143(9) 0.112(7) 0.119(7) 0.018(6) -0.022(6) -0.066(7)
C48 0.104(7) 0.222(15) 0.225(14) -0.145(13) -0.045(8) 0.068(9)
C49 0.098(5) 0.102(6) 0.087(5) -0.020(4) 0.011(4) 0.008(5)
C50 0.050(3) 0.105(5) 0.055(3) -0.002(3) 0.004(2) -0.002(3)
C51 0.077(4) 0.115(6) 0.067(4) 0.025(4) -0.006(3) -0.011(4)
C52 0.057(3) 0.076(4) 0.106(5) 0.018(4) 0.002(3) -0.006(3)
Ti1 0.0305(3) 0.0496(4) 0.0399(4) -0.0114(3) 0.0050(3) -0.0043(3)
Ti2 0.0350(4) 0.0469(4) 0.0423(4) -0.0155(3) 0.0074(3) -0.0019(3)
Cl2 0.0606(7) 0.0723(8) 0.0411(5) -0.0073(5) 0.0071(5) 0.0217(6)
P4 0.0336(5) 0.0671(8) 0.0386(5) -0.0171(5) 0.0048(4) -0.0023(5)
O4 0.0389(16) 0.087(3) 0.0528(18) -0.0321(18) 0.0145(13) -0.0120(17)
O3 0.0474(17) 0.065(2) 0.0430(16) -0.0083(15) 0.0089(13) -0.0188(16)
P3 0.0454(6) 0.0396(6) 0.0429(5) -0.0062(4) 0.0068(4) -0.0071(4)
Cl1 0.0432(5) 0.0755(8) 0.0535(6) 0.0081(6) -0.0019(4) -0.0154(5)
P2 0.0357(5) 0.0420(6) 0.0440(5) -0.0061(4) 0.0059(4) -0.0003(4)
O2 0.0359(15) 0.063(2) 0.0534(17) -0.0182(16) 0.0026(13) 0.0028(14)
O1 0.0416(17) 0.085(3) 0.0498(18) -0.0284(18) -0.0011(13) 0.0067(17)
P1 0.0368(5) 0.0708(8) 0.0343(5) -0.0091(5) 0.0051(4) 0.0024(5)
Si1 0.0583(8) 0.0599(9) 0.0785(10) -0.0084(8) 0.0001(7) -0.0003(7)
Si2 0.0496(7) 0.0664(9) 0.0496(7) 0.0025(6) 0.0037(5) -0.0038(6)

loop_
_atom_type_symbol
_atom_type_scat_dispersion_real
_atom_type_scat_dispersion_imag
_atom_type_scat_Cromer_Mann_a1
_atom_type_scat_Cromer_Mann_b1
_atom_type_scat_Cromer_Mann_a2
_atom_type_scat_Cromer_Mann_b2
_atom_type_scat_Cromer_Mann_a3
_atom_type_scat_Cromer_Mann_b3
_atom_type_scat_Cromer_Mann_a4
_atom_type_scat_Cromer_Mann_b4
_atom_type_scat_Cromer_Mann_c
_atom_type_scat_source
C 0.0181 0.0091 2.3100 20.8439 1.0200 10.2075 1.5886 0.5687 0.8650 51.6512 0.2156 'International Tables Vol C 4.2.6.8 and 6.1.1.4'
H 0.0000 0.0000 0.4930 10.5109 0.3229 26.1257 0.1402 3.1424 0.0408 57.7998 0.0030 'International Tables Vol C 4.2.6.8 and 6.1.1.4'
Cl 0.3639 0.7018 11.4604 0.0104 7.1964 1.1662 6.2556 18.5194 1.6455 47.7784 -9.5574 'International Tables Vol C 4.2.6.8 and 6.1.1.4'
O 0.0492 0.0322 3.0485 13.2771 2.2868 5.7011 1.5463 0.3239 0.8670 32.9089 0.2508 'International Tables Vol C 4.2.6.8 and 6.1.1.4'
P 0.2955 0.4335 6.4345 1.9067 4.1791 27.1570 1.7800 0.5260 1.4908 68.1645 1.1149 'International Tables Vol C 4.2.6.8 and 6.1.1.4'
Ti 0.2191 1.8069 9.7595 7.8508 7.3558 0.5000 1.6991 35.6338 1.9021 116.1050 1.2807 'International Tables Vol C 4.2.6.8 and 6.1.1.4'
Si 0.2541 0.3302 6.2915 2.4386 3.0353 32.3337 1.9891 0.6785 1.5410 81.6937 1.1407 'International Tables Vol C 4.2.6.8 and 6.1.1.4'

loop_
_geom_angle_atom_site_label_1
_geom_angle_site_symmetry_1
_geom_angle_atom_site_label_2
_geom_angle_site_symmetry_2
_geom_angle_atom_site_label_3
_geom_angle_site_symmetry_3
_geom_angle
_geom_angle_publ_flag
C2 . C1 . C6 . 112.8(4) yes
C2 . C1 . Ti1 . 122.9(3) yes
C6 . C1 . Ti1 . 124.2(3) yes
C1 . C2 . C3 . 124.6(4) yes
C1 . C2 . O1 . 121.3(4) yes
C3 . C2 . O1 . 114.1(4) yes
C2 . C3 . C4 . 118.3(4) yes
C2 . C3 . H31 . 120.9 no
C4 . C3 . H31 . 120.8 no
C3 . C4 . C5 . 120.9(4) yes
C3 . C4 . H41 . 119.5 no
C5 . C4 . H41 . 119.6 no
C4 . C5 . C6 . 117.5(4) yes
C4 . C5 . H51 . 121.2 no
C6 . C5 . H51 . 121.3 no
C1 . C6 . C5 . 125.8(4) yes
C1 . C6 . O2 . 120.7(4) yes
C5 . C6 . O2 . 113.5(4) yes
C8 . C7 . C9 . 107.0(5) yes
C8 . C7 . C10 . 109.8(4) yes
C9 . C7 . C10 . 109.6(4) yes
C8 . C7 . P1 . 106.9(4) yes
C9 . C7 . P1 . 116.6(4) yes
C10 . C7 . P1 . 106.9(4) yes
C7 . C8 . H81 . 109.5 no
C7 . C8 . H82 . 109.3 no
H81 . C8 . H82 . 109.5 no
C7 . C8 . H83 . 109.6 no
H81 . C8 . H83 . 109.5 no
H82 . C8 . H83 . 109.5 no
C7 . C9 . H91 . 109.3 no
C7 . C9 . H92 . 109.6 no
H91 . C9 . H92 . 109.5 no
C7 . C9 . H93 . 109.5 no
H91 . C9 . H93 . 109.5 no
H92 . C9 . H93 . 109.5 no
C7 . C10 . H101 . 109.4 no
C7 . C10 . H102 . 109.3 no
H101 . C10 . H102 . 109.5 no
C7 . C10 . H103 . 109.6 no
H101 . C10 . H103 . 109.5 no
H102 . C10 . H103 . 109.5 no
C12 . C11 . C13 . 107.3(5) yes
C12 . C11 . C14 . 108.2(6) yes
C13 . C11 . C14 . 110.9(5) yes
C12 . C11 . P1 . 106.4(3) yes
C13 . C11 . P1 . 113.1(5) yes
C14 . C11 . P1 . 110.7(4) yes
C11 . C12 . H121 . 109.6 no
C11 . C12 . H122 . 109.5 no
H121 . C12 . H122 . 109.5 no
C11 . C12 . H123 . 109.2 no
H121 . C12 . H123 . 109.5 no
H122 . C12 . H123 . 109.5 no
C11 . C13 . H131 . 109.5 no
C11 . C13 . H132 . 109.6 no
H131 . C13 . H132 . 109.5 no
C11 . C13 . H133 . 109.3 no
H131 . C13 . H133 . 109.5 no
H132 . C13 . H133 . 109.5 no
C11 . C14 . H141 . 109.4 no
C11 . C14 . H142 . 109.6 no
H141 . C14 . H142 . 109.5 no
C11 . C14 . H143 . 109.5 no
H141 . C14 . H143 . 109.5 no
H142 . C14 . H143 . 109.5 no
C16 . C15 . C17 . 107.7(5) yes
C16 . C15 . C18 . 107.8(4) yes
C17 . C15 . C18 . 110.8(5) yes
C16 . C15 . P2 . 105.9(3) yes
C17 . C15 . P2 . 109.1(3) yes
C18 . C15 . P2 . 115.1(3) yes
C15 . C16 . H161 . 109.5 no
C15 . C16 . H162 . 109.6 no
H161 . C16 . H162 . 109.5 no
C15 . C16 . H163 . 109.3 no
H161 . C16 . H163 . 109.5 no
H162 . C16 . H163 . 109.5 no
C15 . C17 . H171 . 109.3 no
C15 . C17 . H172 . 109.5 no
H171 . C17 . H172 . 109.5 no
C15 . C17 . H173 . 109.6 no
H171 . C17 . H173 . 109.5 no
H172 . C17 . H173 . 109.5 no
C15 . C18 . H181 . 109.3 no
C15 . C18 . H182 . 109.6 no
H181 . C18 . H182 . 109.5 no
C15 . C18 . H183 . 109.6 no
H181 . C18 . H183 . 109.5 no
H182 . C18 . H183 . 109.5 no
C20 . C19 . C21 . 111.5(6) yes
C20 . C19 . C22 . 108.9(5) yes
C21 . C19 . C22 . 106.5(5) yes
C20 . C19 . P2 . 110.2(4) yes
C21 . C19 . P2 . 114.0(4) yes
C22 . C19 . P2 . 105.4(4) yes
C19 . C20 . H201 . 109.6 no
C19 . C20 . H202 . 109.3 no
H201 . C20 . H202 . 109.5 no
C19 . C20 . H203 . 109.5 no
H201 . C20 . H203 . 109.5 no
H202 . C20 . H203 . 109.5 no
C19 . C21 . H211 . 109.2 no
C19 . C21 . H212 . 109.8 no
H211 . C21 . H212 . 109.5 no
C19 . C21 . H213 . 109.4 no
H211 . C21 . H213 . 109.5 no
H212 . C21 . H213 . 109.5 no
C19 . C22 . H221 . 109.3 no
C19 . C22 . H222 . 109.4 no
H221 . C22 . H222 . 109.5 no
C19 . C22 . H223 . 109.7 no
H221 . C22 . H223 . 109.5 no
H222 . C22 . H223 . 109.5 no
C24 . C23 . C28 . 113.0(4) yes
C24 . C23 . Ti2 . 123.8(3) yes
C28 . C23 . Ti2 . 122.9(3) yes
C23 . C24 . C25 . 124.7(4) yes
C23 . C24 . O3 . 120.7(4) yes
C25 . C24 . O3 . 114.6(4) yes
C24 . C25 . C26 . 118.7(4) yes
C24 . C25 . H251 . 120.7 no
C26 . C25 . H251 . 120.6 no
C25 . C26 . C27 . 120.6(4) yes
C25 . C26 . H261 . 119.7 no
C27 . C26 . H261 . 119.7 no
C26 . C27 . C28 . 118.1(4) yes
C26 . C27 . H271 . 120.9 no
C28 . C27 . H271 . 121.0 no
C23 . C28 . C27 . 124.9(4) yes
C23 . C28 . O4 . 121.2(4) yes
C27 . C28 . O4 . 113.9(4) yes
C30 . C29 . C31 . 111.1(6) yes
C30 . C29 . C32 . 108.3(6) yes
C31 . C29 . C32 . 109.0(6) yes
C30 . C29 . P3 . 113.9(5) yes
C31 . C29 . P3 . 109.2(5) yes
C32 . C29 . P3 . 105.0(4) yes
C29 . C30 . H301 . 109.2 no
C29 . C30 . H302 . 109.6 no
H301 . C30 . H302 . 109.5 no
C29 . C30 . H303 . 109.6 no
H301 . C30 . H303 . 109.5 no
H302 . C30 . H303 . 109.5 no
C29 . C31 . H311 . 109.7 no
C29 . C31 . H312 . 109.6 no
H311 . C31 . H312 . 109.5 no
C29 . C31 . H313 . 109.0 no
H311 . C31 . H313 . 109.5 no
H312 . C31 . H313 . 109.5 no
C29 . C32 . H321 . 109.4 no
C29 . C32 . H322 . 109.6 no
H321 . C32 . H322 . 109.5 no
C29 . C32 . H323 . 109.4 no
H321 . C32 . H323 . 109.5 no
H322 . C32 . H323 . 109.5 no
C34 . C33 . C35 . 105.9(4) yes
C34 . C33 . C36 . 111.3(4) yes
C35 . C33 . C36 . 107.3(5) yes
C34 . C33 . P3 . 116.0(4) yes
C35 . C33 . P3 . 106.1(3) yes
C36 . C33 . P3 . 109.6(4) yes
C33 . C34 . H341 . 109.3 no
C33 . C34 . H342 . 109.5 no
H341 . C34 . H342 . 109.5 no
C33 . C34 . H343 . 109.5 no
H341 . C34 . H343 . 109.5 no
H342 . C34 . H343 . 109.5 no
C33 . C35 . H351 . 109.5 no
C33 . C35 . H352 . 109.5 no
H351 . C35 . H352 . 109.5 no
C33 . C35 . H353 . 109.3 no
H351 . C35 . H353 . 109.5 no
H352 . C35 . H353 . 109.5 no
C33 . C36 . H361 . 109.5 no
C33 . C36 . H362 . 109.4 no
H361 . C36 . H362 . 109.5 no
C33 . C36 . H363 . 109.5 no
H361 . C36 . H363 . 109.5 no
H362 . C36 . H363 . 109.5 no
C38 . C37 . C39 . 106.7(5) yes
C38 . C37 . C40 . 110.7(5) yes
C39 . C37 . C40 . 108.4(5) yes
C38 . C37 . P4 . 113.8(4) yes
C39 . C37 . P4 . 106.5(4) yes
C40 . C37 . P4 . 110.4(4) yes
C37 . C38 . H381 . 109.3 no
C37 . C38 . H382 . 109.5 no
H381 . C38 . H382 . 109.5 no
C37 . C38 . H383 . 109.5 no
H381 . C38 . H383 . 109.5 no
H382 . C38 . H383 . 109.5 no
C37 . C39 . H391 . 109.6 no
C37 . C39 . H392 . 109.4 no
H391 . C39 . H392 . 109.5 no
C37 . C39 . H393 . 109.4 no
H391 . C39 . H393 . 109.5 no
H392 . C39 . H393 . 109.5 no
C37 . C40 . H401 . 109.5 no
C37 . C40 . H402 . 109.6 no
H401 . C40 . H402 . 109.5 no
C37 . C40 . H403 . 109.3 no
H401 . C40 . H403 . 109.5 no
H402 . C40 . H403 . 109.5 no
C42 . C41 . C43 . 106.8(4) yes
C42 . C41 . C44 . 109.9(4) yes
C43 . C41 . C44 . 109.3(4) yes
C42 . C41 . P4 . 117.0(4) yes
C43 . C41 . P4 . 106.6(3) yes
C44 . C41 . P4 . 107.1(4) yes
C41 . C42 . H421 . 109.3 no
C41 . C42 . H422 . 109.5 no
H421 . C42 . H422 . 109.5 no
C41 . C42 . H423 . 109.5 no
H421 . C42 . H423 . 109.5 no
H422 . C42 . H423 . 109.5 no
C41 . C43 . H431 . 109.4 no
C41 . C43 . H432 . 109.4 no
H431 . C43 . H432 . 109.5 no
C41 . C43 . H433 . 109.5 no
H431 . C43 . H433 . 109.5 no
H432 . C43 . H433 . 109.5 no
C41 . C44 . H441 . 109.5 no
C41 . C44 . H442 . 109.5 no
H441 . C44 . H442 . 109.5 no
C41 . C44 . H443 . 109.4 no
H441 . C44 . H443 . 109.5 no
H442 . C44 . H443 . 109.5 no
Si1 . C45 . H451 . 109.5 no
Si1 . C45 . H452 . 109.3 no
H451 . C45 . H452 . 109.5 no
Si1 . C45 . H453 . 109.5 no
H451 . C45 . H453 . 109.5 no
H452 . C45 . H453 . 109.5 no
Si1 . C46 . H461 . 109.3 no
Si1 . C46 . H462 . 109.0 no
H461 . C46 . H462 . 109.5 no
Si1 . C46 . H463 . 110.0 no
H461 . C46 . H463 . 109.5 no
H462 . C46 . H463 . 109.5 no
Si1 . C47 . H471 . 109.4 no
Si1 . C47 . H472 . 109.6 no
H471 . C47 . H472 . 109.5 no
Si1 . C47 . H473 . 109.5 no
H471 . C47 . H473 . 109.5 no
H472 . C47 . H473 . 109.5 no
Si1 . C48 . H481 . 109.7 no
Si1 . C48 . H482 . 110.1 no
H481 . C48 . H482 . 109.5 no
Si1 . C48 . H483 . 108.6 no
H481 . C48 . H483 . 109.5 no
H482 . C48 . H483 . 109.5 no
Si2 . C49 . H491 . 109.4 no
Si2 . C49 . H492 . 109.5 no
H491 . C49 . H492 . 109.5 no
Si2 . C49 . H493 . 109.6 no
H491 . C49 . H493 . 109.5 no
H492 . C49 . H493 . 109.5 no
Si2 . C50 . H501 . 109.4 no
Si2 . C50 . H502 . 109.5 no
H501 . C50 . H502 . 109.5 no
Si2 . C50 . H503 . 109.5 no
H501 . C50 . H503 . 109.5 no
H502 . C50 . H503 . 109.5 no
Si2 . C51 . H511 . 109.4 no
Si2 . C51 . H512 . 109.5 no
H511 . C51 . H512 . 109.5 no
Si2 . C51 . H513 . 109.5 no
H511 . C51 . H513 . 109.5 no
H512 . C51 . H513 . 109.5 no
Si2 . C52 . H521 . 109.5 no
Si2 . C52 . H522 . 109.5 no
H521 . C52 . H522 . 109.5 no
Si2 . C52 . H523 . 109.4 no
H521 . C52 . H523 . 109.5 no
H522 . C52 . H523 . 109.5 no
C1 . Ti1 . Ti2 . 115.72(13) yes
C1 . Ti1 . Cl1 . 129.99(14) yes
Ti2 . Ti1 . Cl1 . 113.85(4) yes
C1 . Ti1 . P2 . 72.44(13) yes
Ti2 . Ti1 . P2 . 110.22(4) yes
Cl1 . Ti1 . P2 . 96.50(5) yes
C1 . Ti1 . P1 . 71.98(12) yes
Ti2 . Ti1 . P1 . 104.82(4) yes
Cl1 . Ti1 . P1 . 89.67(5) yes
P2 . Ti1 . P1 . 138.03(5) yes
C1 . Ti1 . H2 . 87.5 no
Ti2 . Ti1 . H2 . 36.3 no
Cl1 . Ti1 . H2 . 132.7 no
P2 . Ti1 . H2 . 125.2 no
P1 . Ti1 . H2 . 74.5 no
C1 . Ti1 . H1 . 132.4 no
Ti2 . Ti1 . H1 . 35.3 no
Cl1 . Ti1 . H1 . 93.3 no
P2 . Ti1 . H1 . 85.5 no
P1 . Ti1 . H1 . 135.8 no
H2 . Ti1 . H1 . 71.4 no
Ti1 . Ti2 . C23 . 116.75(13) yes
Ti1 . Ti2 . Cl2 . 112.96(4) yes
C23 . Ti2 . Cl2 . 129.79(13) yes
Ti1 . Ti2 . P4 . 105.43(4) yes
C23 . Ti2 . P4 . 71.78(12) yes
Cl2 . Ti2 . P4 . 89.06(5) yes
Ti1 . Ti2 . P3 . 110.05(4) yes
C23 . Ti2 . P3 . 72.23(12) yes
Cl2 . Ti2 . P3 . 97.40(5) yes
P4 . Ti2 . P3 . 137.77(5) yes
Ti1 . Ti2 . H2 . 34.4 no
C23 . Ti2 . H2 . 133.6 no
Cl2 . Ti2 . H2 . 92.8 no
P4 . Ti2 . H2 . 135.1 no
P3 . Ti2 . H2 . 86.4 no
Ti1 . Ti2 . H1 . 36.9 no
C23 . Ti2 . H1 . 87.6 no
Cl2 . Ti2 . H1 . 132.5 no
P4 . Ti2 . H1 . 75.0 no
P3 . Ti2 . H1 . 124.5 no
H2 . Ti2 . H1 . 71.1 no
Ti2 . P4 . C37 . 118.61(18) yes
Ti2 . P4 . C41 . 120.87(15) yes
C37 . P4 . C41 . 109.5(2) yes
Ti2 . P4 . O4 . 101.43(12) yes
C37 . P4 . O4 . 101.0(2) yes
C41 . P4 . O4 . 100.9(2) yes
C28 . O4 . P4 . 116.7(3) yes
C24 . O3 . P3 . 119.2(3) yes
Ti2 . P3 . C33 . 122.40(15) yes
Ti2 . P3 . C29 . 117.5(2) yes
C33 . P3 . C29 . 110.0(2) yes
Ti2 . P3 . O3 . 101.11(12) yes
C33 . P3 . O3 . 99.7(2) yes
C29 . P3 . O3 . 101.1(3) yes
Ti1 . P2 . C19 . 117.81(17) yes
Ti1 . P2 . C15 . 122.48(15) yes
C19 . P2 . C15 . 109.7(2) yes
Ti1 . P2 . O2 . 101.45(12) yes
C19 . P2 . O2 . 100.9(2) yes
C15 . P2 . O2 . 99.50(19) yes
C6 . O2 . P2 . 118.6(3) yes
C2 . O1 . P1 . 116.3(3) yes
Ti1 . P1 . C11 . 117.82(18) yes
Ti1 . P1 . C7 . 122.02(15) yes
C11 . P1 . C7 . 109.7(2) yes
Ti1 . P1 . O1 . 100.71(12) yes
C11 . P1 . O1 . 101.5(2) yes
C7 . P1 . O1 . 100.4(2) yes
C45 . Si1 . C46 . 110.5(4) yes
C45 . Si1 . C48 . 109.0(4) yes
C46 . Si1 . C48 . 109.5(7) yes
C45 . Si1 . C47 . 110.0(4) yes
C46 . Si1 . C47 . 108.4(5) yes
C48 . Si1 . C47 . 109.4(7) yes
C52 . Si2 . C50 . 108.9(3) yes
C52 . Si2 . C51 . 108.7(3) yes
C50 . Si2 . C51 . 109.3(3) yes
C52 . Si2 . C49 . 110.1(4) yes
C50 . Si2 . C49 . 108.6(3) yes
C51 . Si2 . C49 . 111.2(4) yes
Ti1 . H2 . Ti2 . 109.3 no
Ti2 . H1 . Ti1 . 107.8 no

loop_
_geom_bond_atom_site_label_1
_geom_bond_site_symmetry_1
_geom_bond_atom_site_label_2
_geom_bond_site_symmetry_2
_geom_bond_distance
_geom_bond_publ_flag
C1 . C2 . 1.402(6) yes
C1 . C6 . 1.397(6) yes
C1 . Ti1 . 2.212(4) yes
C2 . C3 . 1.395(6) yes
C2 . O1 . 1.404(6) yes
C3 . C4 . 1.383(7) yes
C3 . H31 . 0.950 no
C4 . C5 . 1.390(7) yes
C4 . H41 . 0.950 no
C5 . C6 . 1.388(6) yes
C5 . H51 . 0.950 no
C6 . O2 . 1.404(5) yes
C7 . C8 . 1.526(8) yes
C7 . C9 . 1.532(6) yes
C7 . C10 . 1.546(7) yes
C7 . P1 . 1.867(6) yes
C8 . H81 . 0.950 no
C8 . H82 . 0.950 no
C8 . H83 . 0.950 no
C9 . H91 . 0.950 no
C9 . H92 . 0.950 no
C9 . H93 . 0.950 no
C10 . H101 . 0.950 no
C10 . H102 . 0.950 no
C10 . H103 . 0.950 no
C11 . C12 . 1.528(8) yes
C11 . C13 . 1.538(7) yes
C11 . C14 . 1.536(8) yes
C11 . P1 . 1.883(6) yes
C12 . H121 . 0.950 no
C12 . H122 . 0.950 no
C12 . H123 . 0.950 no
C13 . H131 . 0.950 no
C13 . H132 . 0.950 no
C13 . H133 . 0.950 no
C14 . H141 . 0.950 no
C14 . H142 . 0.950 no
C14 . H143 . 0.950 no
C15 . C16 . 1.527(7) yes
C15 . C17 . 1.522(7) yes
C15 . C18 . 1.526(6) yes
C15 . P2 . 1.880(4) yes
C16 . H161 . 0.950 no
C16 . H162 . 0.950 no
C16 . H163 . 0.950 no
C17 . H171 . 0.950 no
C17 . H172 . 0.950 no
C17 . H173 . 0.950 no
C18 . H181 . 0.950 no
C18 . H182 . 0.950 no
C18 . H183 . 0.950 no
C19 . C20 . 1.516(8) yes
C19 . C21 . 1.505(8) yes
C19 . C22 . 1.540(7) yes
C19 . P2 . 1.880(6) yes
C20 . H201 . 0.950 no
C20 . H202 . 0.950 no
C20 . H203 . 0.950 no
C21 . H211 . 0.950 no
C21 . H212 . 0.950 no
C21 . H213 . 0.950 no
C22 . H221 . 0.950 no
C22 . H222 . 0.950 no
C22 . H223 . 0.950 no
C23 . C24 . 1.397(6) yes
C23 . C28 . 1.402(6) yes
C23 . Ti2 . 2.221(4) yes
C24 . C25 . 1.392(6) yes
C24 . O3 . 1.389(5) yes
C25 . C26 . 1.374(7) yes
C25 . H251 . 0.950 no
C26 . C27 . 1.385(7) yes
C26 . H261 . 0.950 no
C27 . C28 . 1.391(6) yes
C27 . H271 . 0.950 no
C28 . O4 . 1.404(6) yes
C29 . C30 . 1.527(9) yes
C29 . C31 . 1.525(10) yes
C29 . C32 . 1.528(9) yes
C29 . P3 . 1.875(6) yes
C30 . H301 . 0.950 no
C30 . H302 . 0.950 no
C30 . H303 . 0.950 no
C31 . H311 . 0.950 no
C31 . H312 . 0.950 no
C31 . H313 . 0.950 no
C32 . H321 . 0.950 no
C32 . H322 . 0.950 no
C32 . H323 . 0.950 no
C33 . C34 . 1.522(7) yes
C33 . C35 . 1.543(8) yes
C33 . C36 . 1.515(7) yes
C33 . P3 . 1.878(5) yes
C34 . H341 . 0.950 no
C34 . H342 . 0.950 no
C34 . H343 . 0.950 no
C35 . H351 . 0.950 no
C35 . H352 . 0.950 no
C35 . H353 . 0.950 no
C36 . H361 . 0.950 no
C36 . H362 . 0.950 no
C36 . H363 . 0.950 no
C37 . C38 . 1.544(7) yes
C37 . C39 . 1.539(8) yes
C37 . C40 . 1.535(7) yes
C37 . P4 . 1.882(6) yes
C38 . H381 . 0.950 no
C38 . H382 . 0.950 no
C38 . H383 . 0.950 no
C39 . H391 . 0.950 no
C39 . H392 . 0.950 no
C39 . H393 . 0.950 no
C40 . H401 . 0.950 no
C40 . H402 . 0.950 no
C40 . H403 . 0.950 no
C41 . C42 . 1.528(6) yes
C41 . C43 . 1.534(7) yes
C41 . C44 . 1.542(6) yes
C41 . P4 . 1.858(5) yes
C42 . H421 . 0.950 no
C42 . H422 . 0.950 no
C42 . H423 . 0.950 no
C43 . H431 . 0.950 no
C43 . H432 . 0.950 no
C43 . H433 . 0.950 no
C44 . H441 . 0.950 no
C44 . H442 . 0.950 no
C44 . H443 . 0.950 no
C45 . Si1 . 1.854(7) yes
C45 . H451 . 0.950 no
C45 . H452 . 0.950 no
C45 . H453 . 0.950 no
C46 . Si1 . 1.841(9) yes
C46 . H461 . 0.950 no
C46 . H462 . 0.950 no
C46 . H463 . 0.950 no
C47 . Si1 . 1.832(8) yes
C47 . H471 . 0.950 no
C47 . H472 . 0.950 no
C47 . H473 . 0.950 no
C48 . Si1 . 1.835(9) yes
C48 . H481 . 0.950 no
C48 . H482 . 0.950 no
C48 . H483 . 0.950 no
C49 . Si2 . 1.847(8) yes
C49 . H491 . 0.950 no
C49 . H492 . 0.950 no
C49 . H493 . 0.950 no
C50 . Si2 . 1.864(6) yes
C50 . H501 . 0.950 no
C50 . H502 . 0.950 no
C50 . H503 . 0.950 no
C51 . Si2 . 1.853(6) yes
C51 . H511 . 0.950 no
C51 . H512 . 0.950 no
C51 . H513 . 0.950 no
C52 . Si2 . 1.864(7) yes
C52 . H521 . 0.950 no
C52 . H522 . 0.950 no
C52 . H523 . 0.950 no
Ti1 . Ti2 . 3.1708(12) yes
Ti1 . Cl1 . 2.3157(14) yes
Ti1 . P2 . 2.6898(13) yes
Ti1 . P1 . 2.6858(13) yes
Ti1 . H2 . 1.899 no
Ti1 . H1 . 2.000 no
Ti2 . Cl2 . 2.3113(14) yes
Ti2 . P4 . 2.6799(13) yes
Ti2 . P3 . 2.6906(13) yes
Ti2 . H2 . 1.990 no
Ti2 . H1 . 1.925 no
P4 . O4 . 1.641(3) yes
O3 . P3 . 1.637(3) yes
P2 . O2 . 1.640(3) yes
O1 . P1 . 1.644(3) yes

loop_
_geom_hbond_atom_site_label_D
_geom_hbond_site_symmetry_D
_geom_hbond_atom_site_label_H
_geom_hbond_site_symmetry_H
_geom_hbond_atom_site_label_A
_geom_hbond_site_symmetry_A
_geom_hbond_angle_DHA
_geom_hbond_distance_DH
_geom_hbond_distance_HA
_geom_hbond_distance_DA
_geom_hbond_publ_flag
C13 . H131 . C9 . 134 0.95 2.51 3.238(9) yes
C21 . H213 . C18 . 131 0.95 2.49 3.189(9) yes
C30 . H303 . C34 . 132 0.95 2.50 3.212(9) yes
C38 . H381 . C42 . 134 0.95 2.49 3.223(9) yes

loop_
_oxford_twin_element_scale_factors
0.9983(3)
0.0017(3)
